data_2207740
loop_
_publ_author_name
'Maroszov\'a, Jaroslava'
'Stachov\'a, Petra'
'Vaskov\'a, Zuzana'
'Valigura, Du\<san'
'Koman, Marian'

_publ_section_title
;(3,5-Dinitrobenzoato-\k<i>O</i>)bis[(2-pyridyl)methanol-\k^2^<i>N</i>,<i>O</i>]copper(II)
 3,5-dinitrobenzoate
;
_journal_coeditor_code CI6702
_journal_issue 1
_journal_name_full 'Acta Crystallographica Section E'
_journal_page_first m109
_journal_page_last m110
_journal_paper_doi 10.1107/S1600536805041310
_journal_volume 62
_journal_year 2006
_chemical_formula_iupac '[Cu (C7 H3 N2 O6) (C6 H7 N O)2] (C7 H3 N2 O6)'
_chemical_formula_moiety 'C19 H17 Cu N4 O8 + , C7 H3 N2 O6 -'
_chemical_formula_sum 'C26 H20 Cu N6 O14'
_chemical_formula_weight 704.02
_chemical_name_systematic
;
(3,5-Dinitrobenzoato-\k^2^O,O')bis[(2-pyridyl)methanol-\k^2^N,O]copper(II)
3,5-dinitrobenzoate
;
_space_group_IT_number 2
_symmetry_cell_setting triclinic
_symmetry_space_group_name_Hall '-P 1'
_symmetry_space_group_name_H-M 'P -1'
_atom_sites_solution_hydrogens geom
_atom_sites_solution_primary direct
_atom_sites_solution_secondary difmap
_audit_creation_method SHELXL97
_cell_angle_alpha 95.290(10)
_cell_angle_beta 108.680(10)
_cell_angle_gamma 91.800(10)
_cell_formula_units_Z 2
_cell_length_a 9.8700(10)
_cell_length_b 12.1810(10)
_cell_length_c 12.7320(10)
_cell_measurement_reflns_used 25
_cell_measurement_temperature 293(2)
_cell_measurement_theta_max 12.0
_cell_measurement_theta_min 4.2
_cell_volume 1440.9(2)
_computing_cell_refinement XSCANS
_computing_data_collection 'XSCANS (Siemens, 1994)'
_computing_data_reduction XSCANS
_computing_molecular_graphics 'ORTEP-3 (Farrugia, 1997)'
_computing_publication_material 'WinGX (Farrugia, 1999)'
_computing_structure_refinement 'SHELXL97 (Sheldrick, 1997)'
_computing_structure_solution 'SHELXS86 (Sheldrick, 1985)'
_diffrn_ambient_temperature 293(2)
_diffrn_measured_fraction_theta_full 0.991
_diffrn_measured_fraction_theta_max 0.991
_diffrn_measurement_device_type 'Siemens P4'
_diffrn_measurement_method \f
_diffrn_radiation_monochromator graphite
_diffrn_radiation_source 'fine-focus sealed tube'
_diffrn_radiation_type MoK\a
_diffrn_radiation_wavelength 0.71073
_diffrn_reflns_av_R_equivalents 0.0294
_diffrn_reflns_av_sigmaI/netI 0.0407
_diffrn_reflns_limit_h_max 12
_diffrn_reflns_limit_h_min -1
_diffrn_reflns_limit_k_max 15
_diffrn_reflns_limit_k_min -15
_diffrn_reflns_limit_l_max 16
_diffrn_reflns_limit_l_min -16
_diffrn_reflns_number 7697
_diffrn_reflns_theta_full 27.50
_diffrn_reflns_theta_max 27.50
_diffrn_reflns_theta_min 1.70
_diffrn_standards_decay_% 0
_diffrn_standards_interval_count 100
_diffrn_standards_interval_time 3
_diffrn_standards_number 2
_exptl_absorpt_coefficient_mu 0.842
_exptl_absorpt_correction_T_max 0.777
_exptl_absorpt_correction_T_min 0.641
_exptl_absorpt_correction_type psi-scan
_exptl_absorpt_process_details '(XEMP; Siemens, 1990)'
_exptl_crystal_colour blue
_exptl_crystal_density_diffrn 1.623
_exptl_crystal_density_method 'not measured'
_exptl_crystal_description Prism
_exptl_crystal_F_000 718
_exptl_crystal_size_max 0.55
_exptl_crystal_size_mid 0.45
_exptl_crystal_size_min 0.30
_refine_diff_density_max 0.520
_refine_diff_density_min -0.629
_refine_ls_extinction_method none
_refine_ls_goodness_of_fit_ref 1.039
_refine_ls_hydrogen_treatment constr
_refine_ls_matrix_type full
_refine_ls_number_parameters 433
_refine_ls_number_reflns 6556
_refine_ls_number_restraints 0
_refine_ls_restrained_S_all 1.039
_refine_ls_R_factor_all 0.0575
_refine_ls_R_factor_gt 0.0424
_refine_ls_shift/su_max 0.001
_refine_ls_shift/su_mean 0.001
_refine_ls_structure_factor_coef Fsqd
_refine_ls_weighting_details 'calc w = 1/[\s^2^(Fo^2^)+(0.0601P)^2^+0.292P] where P=(Fo^2^+2Fc^2^)/3'
_refine_ls_weighting_scheme calc
_refine_ls_wR_factor_gt 0.1024
_refine_ls_wR_factor_ref 0.1106
_reflns_number_gt 5266
_reflns_number_total 6556
_reflns_threshold_expression I>2\s(I)
_cod_data_source_file ci6702.cif
_cod_data_source_block I
_cod_depositor_comments
;
The following automatic conversions were performed:
'_symmetry_cell_setting' value 'Triclinic' changed to 'triclinic'
according to '/home/saulius/struct/CIF-dictionaries/cif_core.dic'
dictionary named 'cif_core.dic' version 2.4.1 from 2010-06-29.

Automatic conversion script
Id: cif_fix_enum 1527 2010-12-29 10:47:43Z saulius 

The following automatic conversions were performed:

'_symmetry_cell_setting' value 'Triclinic' changed to 'triclinic'
according to /home/saulius/struct/CIF-dictionaries/cif_core.dic
dictionary named 'cif_core.dic' version 2.4.1 from 2010-06-29.

Automatic conversion script
Id: cif_fix_values 1715 2011-07-08 13:25:40Z adriana 
;
_cod_database_code 2207740

loop_
_symmetry_equiv_pos_as_xyz
'x, y, z'
'-x, -y, -z'

loop_
_atom_site_label
_atom_site_fract_x
_atom_site_fract_y
_atom_site_fract_z
_atom_site_U_iso_or_equiv
_atom_site_adp_type
_atom_site_calc_flag
_atom_site_refinement_flags
_atom_site_occupancy
_atom_site_type_symbol
Cu1 0.24345(3) 0.20701(2) 0.07794(2) 0.03324(9) Uani d . 1 Cu
O1 0.35754(18) 0.19589(14) 0.23424(12) 0.0414(4) Uani d . 1 O
O2 0.1409(2) 0.1750(2) 0.24923(16) 0.0662(6) Uani d . 1 O
O3 0.2916(3) 0.0366(3) 0.7348(2) 0.0919(9) Uani d . 1 O
O4 0.1022(2) 0.0602(2) 0.60108(18) 0.0700(6) Uani d . 1 O
O5 0.7777(2) 0.1572(2) 0.5571(2) 0.0748(7) Uani d . 1 O
O6 0.7535(2) 0.1458(2) 0.71725(17) 0.0717(6) Uani d . 1 O
O7 0.3371(3) 0.3479(2) -0.17568(17) 0.0740(7) Uani d . 1 O
O8 0.1061(2) 0.28979(18) -0.22585(15) 0.0577(5) Uani d . 1 O
O9 0.3235(3) 0.5979(2) -0.5875(2) 0.0910(9) Uani d . 1 O
O10 0.4646(3) 0.59000(19) -0.4202(2) 0.0742(7) Uani d . 1 O
O11A -0.1383(10) 0.2283(8) -0.6324(9) 0.079(3) Uani d P 0.5 O
O11B -0.1840(10) 0.2716(8) -0.6236(9) 0.079(3) Uani d P 0.5 O
O12 -0.1152(2) 0.3650(2) -0.7290(2) 0.0682(6) Uani d . 1 O
O31 0.08534(17) 0.18756(13) -0.06853(12) 0.0380(3) Uani d . 1 O
O41 0.42129(19) 0.29544(14) 0.03027(13) 0.0438(4) Uani d . 1 O
N1 0.2311(2) 0.0616(2) 0.64227(18) 0.0496(5) Uani d . 1 N
N2 0.7052(2) 0.14946(18) 0.61728(17) 0.0457(5) Uani d . 1 N
N3 0.3560(3) 0.5606(2) -0.4977(2) 0.0599(6) Uani d . 1 N
N4 -0.0882(3) 0.3228(2) -0.6427(2) 0.0580(6) Uani d . 1 N
N5 0.2700(2) 0.05234(15) 0.03196(14) 0.0331(4) Uani d . 1 N
N6 0.2107(2) 0.36586(16) 0.10705(15) 0.0399(4) Uani d . 1 N
C11 0.2717(3) 0.17695(19) 0.28778(17) 0.0385(5) Uani d . 1 C
C12 0.3406(2) 0.15251(17) 0.40698(17) 0.0332(4) Uani d . 1 C
C13 0.2550(2) 0.11972(18) 0.46765(18) 0.0352(5) Uani d . 1 C
H13 0.1558 0.1119 0.4355 0.05 Uiso d R 1 H
C14 0.3197(2) 0.09860(19) 0.57692(18) 0.0362(5) Uani d . 1 C
C15 0.4665(3) 0.10997(18) 0.62806(18) 0.0372(5) Uani d . 1 C
H15 0.5083 0.0972 0.7021 0.05 Uiso d R 1 H
C16 0.5475(2) 0.14104(18) 0.56520(18) 0.0348(5) Uani d . 1 C
C17 0.4891(2) 0.16214(17) 0.45530(17) 0.0337(4) Uani d . 1 C
H17 0.5475 0.1825 0.4148 0.05 Uiso d R 1 H
C21 0.2137(3) 0.3307(2) -0.2428(2) 0.0435(6) Uani d . 1 C
C22 0.1871(3) 0.36606(19) -0.3591(2) 0.0403(5) Uani d . 1 C
C23 0.2849(3) 0.4393(2) -0.3773(2) 0.0437(5) Uani d . 1 C
H23 0.3689 0.464 -0.3200 0.05 Uiso d R 1 H
C24 0.2565(3) 0.4758(2) -0.4816(2) 0.0445(6) Uani d . 1 C
C25 0.1353(3) 0.4388(2) -0.5702(2) 0.0450(6) Uani d . 1 C
H25 0.1173 0.4638 -0.6399 0.05 Uiso d R 1 H
C26 0.0430(3) 0.3635(2) -0.5497(2) 0.0418(5) Uani d . 1 C
C27 0.0637(3) 0.3273(2) -0.4458(2) 0.0416(5) Uani d . 1 C
H27 -0.0031 0.2782 -0.4344 0.05 Uiso d R 1 H
C31 0.0528(2) 0.07582(19) -0.11763(18) 0.0383(5) Uani d . 1 C
H311 0.0412 0.072 -0.1965 0.05 Uiso d R 1 H
H312 -0.0367 0.0487 -0.1101 0.05 Uiso d R 1 H
C32 0.1708(2) 0.00433(19) -0.06115(17) 0.0336(4) Uani d . 1 C
C33 0.1782(3) -0.1036(2) -0.1014(2) 0.0469(6) Uani d . 1 C
H33 0.1076 -0.1365 -0.1652 0.05 Uiso d R 1 H
C34 0.2923(3) -0.1623(2) -0.0454(2) 0.0522(6) Uani d . 1 C
H34 0.2999 -0.2349 -0.0717 0.05 Uiso d R 1 H
C35 0.3950(3) -0.1123(2) 0.0503(2) 0.0485(6) Uani d . 1 C
H35 0.4722 -0.1504 0.0892 0.05 Uiso d R 1 H
C36 0.3804(3) -0.0050(2) 0.08645(19) 0.0413(5) Uani d . 1 C
H36 0.4487 0.029 0.1509 0.05 Uiso d R 1 H
C41 0.4531(3) 0.3936(2) 0.1051(2) 0.0520(6) Uani d . 1 C
H411 0.5045 0.448 0.0785 0.05 Uiso d R 1 H
H412 0.5145 0.3776 0.1777 0.05 Uiso d R 1 H
C42 0.0882(3) 0.4004(2) 0.1186(2) 0.0511(6) Uani d . 1 C
H42 0.0139 0.3484 0.1117 0.05 Uiso d R 1 H
C43 0.0686(4) 0.5103(3) 0.1400(2) 0.0648(9) Uani d . 1 C
H43 -0.017 0.5322 0.1485 0.05 Uiso d R 1 H
C44 0.1769(4) 0.5870(3) 0.1492(3) 0.0708(10) Uani d . 1 C
H44 0.165 0.6618 0.1628 0.05 Uiso d R 1 H
C45 0.3034(4) 0.5526(2) 0.1374(2) 0.0639(8) Uani d . 1 C
H45 0.3782 0.6039 0.1439 0.05 Uiso d R 1 H
C46 0.3182(3) 0.4400(2) 0.11589(19) 0.0471(6) Uani d . 1 C
H31 0.0951 0.2276 -0.119 0.05 Uiso d . 1 H
H41 0.388 0.3175 -0.0407 0.05 Uiso d . 1 H

loop_
_atom_site_aniso_label
_atom_site_aniso_U_11
_atom_site_aniso_U_22
_atom_site_aniso_U_33
_atom_site_aniso_U_12
_atom_site_aniso_U_13
_atom_site_aniso_U_23
Cu1 0.03677(16) 0.03858(15) 0.02142(13) 0.00363(11) 0.00477(10) 0.00492(9)
O1 0.0457(9) 0.0521(9) 0.0224(7) 0.0046(8) 0.0050(7) 0.0053(6)
O2 0.0363(10) 0.1082(17) 0.0447(10) -0.0038(10) -0.0063(8) 0.0349(11)
O3 0.0616(14) 0.167(3) 0.0590(14) 0.0121(16) 0.0228(12) 0.0614(17)
O4 0.0438(12) 0.1122(19) 0.0593(13) 0.0013(12) 0.0224(10) 0.0164(12)
O5 0.0358(11) 0.118(2) 0.0686(14) -0.0087(12) 0.0116(10) 0.0214(13)
O6 0.0440(11) 0.1083(18) 0.0452(11) -0.0042(11) -0.0118(9) 0.0186(11)
O7 0.0654(14) 0.1102(18) 0.0374(10) -0.0176(13) 0.0025(10) 0.0223(11)
O8 0.0624(12) 0.0718(13) 0.0392(10) -0.0053(10) 0.0141(9) 0.0194(9)
O9 0.122(2) 0.0874(17) 0.0582(14) -0.0327(16) 0.0198(14) 0.0310(13)
O10 0.0823(17) 0.0710(14) 0.0611(13) -0.0314(13) 0.0167(12) 0.0014(11)
O11A 0.077(6) 0.099(6) 0.049(3) -0.040(4) 0.011(4) -0.004(4)
O11B 0.060(5) 0.111(7) 0.054(4) -0.031(4) 0.003(3) 0.019(5)
O12 0.0659(14) 0.0899(16) 0.0382(10) 0.0011(12) 0.0019(9) 0.0087(10)
O31 0.0407(9) 0.0445(8) 0.0254(7) 0.0046(7) 0.0047(6) 0.0088(6)
O41 0.0440(9) 0.0506(9) 0.0355(8) 0.0027(8) 0.0116(7) 0.0037(7)
N1 0.0436(12) 0.0684(14) 0.0402(11) 0.0042(11) 0.0168(10) 0.0119(10)
N2 0.0340(11) 0.0528(12) 0.0402(11) -0.0020(9) -0.0024(9) 0.0094(9)
N3 0.0792(18) 0.0527(13) 0.0473(13) -0.0154(13) 0.0216(13) 0.0066(10)
N4 0.0556(15) 0.0805(17) 0.0319(11) -0.0078(13) 0.0093(10) -0.0018(11)
N5 0.0334(9) 0.0399(9) 0.0236(8) 0.0003(8) 0.0057(7) 0.0051(7)
N6 0.0509(12) 0.0428(10) 0.0254(8) 0.0063(9) 0.0107(8) 0.0065(7)
C11 0.0412(13) 0.0422(12) 0.0249(10) -0.0018(10) 0.0001(9) 0.0075(8)
C12 0.0342(11) 0.0335(10) 0.0257(10) 0.0019(9) 0.0013(8) 0.0033(8)
C13 0.0317(11) 0.0403(11) 0.0296(10) 0.0033(9) 0.0042(8) 0.0040(8)
C14 0.0371(12) 0.0411(11) 0.0301(10) 0.0024(9) 0.0103(9) 0.0054(8)
C15 0.0403(12) 0.0416(11) 0.0255(10) 0.0030(10) 0.0035(9) 0.0083(8)
C16 0.0306(11) 0.0365(11) 0.0302(10) -0.0013(9) 0.0001(8) 0.0046(8)
C17 0.0342(11) 0.0357(10) 0.0277(10) -0.0025(9) 0.0056(8) 0.0040(8)
C21 0.0578(16) 0.0431(12) 0.0283(11) 0.0002(11) 0.0126(11) 0.0036(9)
C22 0.0513(14) 0.0396(11) 0.0300(11) 0.0023(10) 0.0136(10) 0.0032(9)
C23 0.0538(15) 0.0410(12) 0.0332(11) -0.0040(11) 0.0113(10) 0.0016(9)
C24 0.0583(15) 0.0395(12) 0.0364(12) -0.0035(11) 0.0173(11) 0.0039(9)
C25 0.0609(16) 0.0467(13) 0.0288(11) 0.0041(12) 0.0162(11) 0.0054(9)
C26 0.0497(14) 0.0458(12) 0.0282(10) 0.0030(11) 0.0116(10) -0.0008(9)
C27 0.0500(14) 0.0430(12) 0.0334(11) -0.0016(10) 0.0166(10) 0.0028(9)
C31 0.0305(11) 0.0492(13) 0.0298(10) -0.0012(9) 0.0020(9) 0.0062(9)
C32 0.0292(10) 0.0453(12) 0.0262(9) -0.0023(9) 0.0086(8) 0.0067(8)
C33 0.0427(14) 0.0485(13) 0.0392(12) -0.0046(11) 0.0027(11) -0.0061(10)
C34 0.0524(16) 0.0436(13) 0.0526(15) 0.0058(12) 0.0088(12) -0.0058(11)
C35 0.0459(14) 0.0496(14) 0.0449(13) 0.0136(11) 0.0063(11) 0.0067(11)
C36 0.0410(13) 0.0479(13) 0.0288(10) 0.0051(10) 0.0025(9) 0.0034(9)
C41 0.0496(15) 0.0513(14) 0.0487(14) -0.0074(12) 0.0087(12) 0.0023(11)
C42 0.0604(17) 0.0596(16) 0.0373(12) 0.0175(13) 0.0190(12) 0.0092(11)
C43 0.086(2) 0.072(2) 0.0392(14) 0.0367(19) 0.0212(15) 0.0074(13)
C44 0.105(3) 0.0486(16) 0.0480(16) 0.0265(18) 0.0093(17) -0.0024(12)
C45 0.087(2) 0.0410(14) 0.0490(15) -0.0006(15) 0.0051(15) -0.0037(12)
C46 0.0602(16) 0.0447(13) 0.0285(11) 0.0026(12) 0.0046(11) 0.0009(9)

loop_
_atom_type_symbol
_atom_type_description
_atom_type_scat_dispersion_real
_atom_type_scat_dispersion_imag
_atom_type_scat_source
C C 0.0033 0.0016 'International Tables Vol C Tables 4.2.6.8 and 6.1.1.4'
H H 0.0000 0.0000 'International Tables Vol C Tables 4.2.6.8 and 6.1.1.4'
N N 0.0061 0.0033 'International Tables Vol C Tables 4.2.6.8 and 6.1.1.4'
O O 0.0106 0.0060 'International Tables Vol C Tables 4.2.6.8 and 6.1.1.4'
Cu Cu 0.3201 1.2651 'International Tables Vol C Tables 4.2.6.8 and 6.1.1.4'

loop_
_geom_angle_atom_site_label_1
_geom_angle_atom_site_label_2
_geom_angle_atom_site_label_3
_geom_angle
_geom_angle_publ_flag
O1 Cu1 N5 92.43(7) y
O1 Cu1 N6 93.46(7) y
N5 Cu1 N6 173.81(7) y
O1 Cu1 O31 162.24(7) y
N5 Cu1 O31 81.75(7) y
N6 Cu1 O31 93.16(7) y
O1 Cu1 O41 96.50(7) y
N5 Cu1 O41 99.99(7) y
N6 Cu1 O41 77.45(8) y
O31 Cu1 O41 101.02(6) y
C11 O1 Cu1 108.20(10) ?
O11B O11A N4 68.8(2) ?
O11A O11B N4 77.3(2) ?
C31 O31 Cu1 114.2(2) ?
C31 O31 H31 108 ?
Cu1 O31 H31 116.1 ?
C41 O41 Cu1 102.1(2) ?
C41 O41 H41 106.2 ?
Cu1 O41 H41 112.2 ?
O3 N1 O4 123.9(2) ?
O3 N1 C14 118.0(2) ?
O4 N1 C14 118.0(2) ?
O5 N2 O6 124.2(2) ?
O5 N2 C16 118.0(2) ?
O6 N2 C16 117.8(2) ?
O9 N3 O10 124.0(3) ?
O9 N3 C24 117.9(3) ?
O10 N3 C24 118.1(2) ?
O12 N4 O11B 118.9(5) ?
O12 N4 O11A 125.3(5) ?
O12 N4 C26 118.5(2) ?
O11B N4 C26 119.6(5) ?
O11A N4 C26 113.4(5) ?
C32 N5 C36 119.6(2) ?
C32 N5 Cu1 116.1(2) ?
C36 N5 Cu1 124.3(2) ?
C42 N6 C46 119.7(2) ?
C42 N6 Cu1 123.0(2) ?
C46 N6 Cu1 117.3(2) ?
O2 C11 O1 125.0(2) ?
O2 C11 C12 119.2(2) ?
O1 C11 C12 115.8(2) ?
C13 C12 C17 120.2(2) ?
C13 C12 C11 119.6(2) ?
C17 C12 C11 120.2(2) ?
C14 C13 C12 118.8(2) ?
C14 C13 H13 120.5 ?
C12 C13 H13 120.6 ?
C15 C14 C13 122.4(2) ?
C15 C14 N1 117.8(2) ?
C13 C14 N1 119.8(2) ?
C16 C15 C14 117.1(2) ?
C16 C15 H15 121.4 ?
C14 C15 H15 121.4 ?
C15 C16 C17 123.1(2) ?
C15 C16 N2 117.8(2) ?
C17 C16 N2 119.0(2) ?
C16 C17 C12 118.3(2) ?
C16 C17 H17 120.8 ?
C12 C17 H17 120.8 ?
C23 C22 C27 120.1(2) ?
C23 C22 C21 119.5(2) ?
C27 C22 C21 120.4(2) ?
C22 C23 C24 119.3(2) ?
C22 C23 H23 120.4 ?
C24 C23 H23 120.3 ?
C25 C24 C23 122.4(2) ?
C25 C24 N3 118.7(2) ?
C23 C24 N3 118.8(2) ?
C26 C25 C24 116.5(2) ?
C26 C25 H25 121.8 ?
C24 C25 H25 121.7 ?
C25 C26 C27 123.4(2) ?
C25 C26 N4 117.8(2) ?
C27 C26 N4 118.7(2) ?
C26 C27 C22 118.3(2) ?
C26 C27 H27 121 ?
C22 C27 H27 120.8 ?
O31 C31 C32 110.4(2) ?
O31 C31 H311 109.8 ?
C32 C31 H311 109.7 ?
O31 C31 H312 109.4 ?
C32 C31 H312 109.5 ?
H311 C31 H312 108.1 ?
N5 C32 C33 121.3(2) ?
N5 C32 C31 115.7(2) ?
C33 C32 C31 123.0(2) ?
C32 C33 C34 119.0(2) ?
C32 C33 H33 120.5 ?
C34 C33 H33 120.5 ?
C33 C34 C35 119.5(2) ?
C33 C34 H34 120.3 ?
C35 C34 H34 120.1 ?
C36 C35 C34 118.4(2) ?
C36 C35 H35 120.7 ?
C34 C35 H35 120.8 ?
N5 C36 C35 122.1(2) ?
N5 C36 H36 119 ?
C35 C36 H36 118.9 ?
O41 C41 C46 110.9(2) ?
O41 C41 H411 109.6 ?
C46 C41 H411 109.5 ?
O41 C41 H412 109.3 ?
C46 C41 H412 109.5 ?
H411 C41 H412 108 ?
N6 C42 C43 122.1(3) ?
N6 C42 H42 119.1 ?
C43 C42 H42 118.9 ?
C44 C43 C42 119.1(3) ?
C44 C43 H43 120.4 ?
C42 C43 H43 120.5 ?
C43 C44 C45 119.4(3) ?
C43 C44 H44 120.2 ?
C45 C44 H44 120.3 ?
C44 C45 C46 119.3(3) ?
C44 C45 H45 120.4 ?
C46 C45 H45 120.3 ?
N6 C46 C45 120.4(3) ?
N6 C46 C41 116.0(2) ?
C45 C46 C41 123.5(3) ?

loop_
_geom_bond_atom_site_label_1
_geom_bond_atom_site_label_2
_geom_bond_distance
_geom_bond_publ_flag
Cu1 O1 1.967(2) y
Cu1 N5 1.972(2) y
Cu1 N6 1.993(2) y
Cu1 O31 2.000(2) y
Cu1 O41 2.301(2) y
O1 C11 1.274(3) y
O2 C11 1.224(3) y
O3 N1 1.210(3) ?
O4 N1 1.210(3) ?
O5 N2 1.212(3) ?
O6 N2 1.214(3) ?
O9 N3 1.219(3) ?
O10 N3 1.219(3) ?
O11A N4 1.2730(10) ?
O11B N4 1.2170(10) ?
O12 N4 1.212(3) ?
O31 C31 1.426(3) ?
O31 H31 0.87 ?
O41 C41 1.418(3) ?
O41 H41 0.92 ?
N1 C14 1.474(3) ?
N2 C16 1.479(3) ?
N3 C24 1.475(3) ?
N4 C26 1.482(3) ?
N5 C32 1.341(3) ?
N5 C36 1.345(3) ?
N6 C42 1.339(3) ?
N6 C46 1.341(3) ?
C11 C12 1.513(3) ?
C12 C13 1.387(3) ?
C12 C17 1.392(3) ?
C13 C14 1.384(3) ?
C13 H13 0.93 ?
C14 C15 1.381(3) ?
C15 C16 1.368(3) ?
C15 H15 0.93 ?
C16 C17 1.384(3) ?
C17 H17 0.93 ?
C21 C22 1.524(3) ?
C22 C23 1.381(4) ?
C22 C27 1.390(3) ?
C23 C24 1.386(3) ?
C23 H23 0.93 ?
C24 C25 1.383(4) ?
C25 C26 1.372(4) ?
C25 H25 0.93 ?
C26 C27 1.387(3) ?
C27 H27 0.93 ?
C31 C32 1.508(3) ?
C31 H311 0.97 ?
C31 H312 0.97 ?
C32 C33 1.380(3) ?
C33 C34 1.384(4) ?
C33 H33 0.93 ?
C34 C35 1.385(4) ?
C34 H34 0.93 ?
C35 C36 1.373(4) ?
C35 H35 0.93 ?
C36 H36 0.93 ?
C41 C46 1.504(4) ?
C41 H411 0.97 ?
C41 H412 0.97 ?
C42 C43 1.373(4) ?
C42 H42 0.93 ?
C43 C44 1.367(5) ?
C43 H43 0.93 ?
C44 C45 1.377(5) ?
C44 H44 0.93 ?
C45 C46 1.395(4) ?
C45 H45 0.93 ?

loop_
_geom_hbond_atom_site_label_D
_geom_hbond_atom_site_label_H
_geom_hbond_atom_site_label_A
_geom_hbond_distance_DH
_geom_hbond_distance_HA
_geom_hbond_distance_DA
_geom_hbond_angle_DHA
O31 H31 O8 0.87 1.65 2.512(2) 173
O41 H41 O7 0.93 1.71 2.631(3) 174
